data_7026689
loop_
_publ_author_name
'Nadeem, Muhammad Arif'
'Bhadbhade, Mohan'
'Stride, John Arron'

_publ_section_title
;
 Four new coordination polymers constructed from benzene tricarboxylic
 acid: synthesis, crystal structure, thermal and magnetic properties.
;
_journal_issue 41
_journal_name_full 'Dalton transactions (Cambridge, England : 2003)'
_journal_page_first 9860
_journal_page_last 9865
_journal_paper_doi 10.1039/c0dt00600a
_journal_volume 39
_journal_year 2010
_chemical_formula_sum 'C18 H6 F2 Mn4 O12'
_chemical_formula_weight 671.99
_chemical_name_systematic
;
?
;
_space_group_IT_number 15
_symmetry_cell_setting monoclinic
_symmetry_space_group_name_Hall '-C 2yc'
_symmetry_space_group_name_H-M 'C 1 2/c 1'
_atom_sites_solution_hydrogens geom
_atom_sites_solution_primary direct
_atom_sites_solution_secondary difmap
_audit_creation_method SHELXL-97
_cell_angle_alpha 90.00
_cell_angle_beta 115.581(2)
_cell_angle_gamma 90.00
_cell_formula_units_Z 2
_cell_length_a 10.7409(7)
_cell_length_b 19.2474(12)
_cell_length_c 5.2120(3)
_cell_measurement_reflns_used 2313
_cell_measurement_temperature 150(2)
_cell_measurement_theta_max 30.508
_cell_measurement_theta_min 3.809
_cell_volume 971.88(11)
_computing_cell_refinement
;
APEX2(Bruker, 2007, Bruker AXS Inc.,Madison, USA)
;
_computing_data_collection
;
APEX2(Bruker, 2007, Bruker AXS Inc., Madison, USA)
;
_computing_data_reduction
;
APEX2(Bruker, 2007, Bruker AXS Inc., Madison, USA)
;
_computing_molecular_graphics 'SHELXTL-Plus. Sheldrick, G. M. (2008)'
_computing_structure_refinement 'SHELXL-97. Sheldrick, G. M. (2008)'
_computing_structure_solution 'SHELXS-97. Sheldrick, G. M. (2008)'
_diffrn_ambient_temperature 150(2)
_diffrn_measured_fraction_theta_full 0.995
_diffrn_measured_fraction_theta_max 0.995
_diffrn_measurement_device_type 'Bruker kappa APEXII CCD Area Detector'
_diffrn_measurement_method '\f scans, and \w scans with \k offsets'
_diffrn_radiation_monochromator graphite
_diffrn_radiation_source 'fine-focus sealed tube'
_diffrn_radiation_type MoK\a
_diffrn_radiation_wavelength 0.71073
_diffrn_reflns_av_R_equivalents 0.0300
_diffrn_reflns_av_sigmaI/netI 0.0257
_diffrn_reflns_limit_h_max 12
_diffrn_reflns_limit_h_min -10
_diffrn_reflns_limit_k_max 22
_diffrn_reflns_limit_k_min -22
_diffrn_reflns_limit_l_max 5
_diffrn_reflns_limit_l_min -6
_diffrn_reflns_number 3531
_diffrn_reflns_theta_full 25.00
_diffrn_reflns_theta_max 25.00
_diffrn_reflns_theta_min 2.35
_exptl_absorpt_coefficient_mu 2.631
_exptl_absorpt_correction_T_max 0.9324
_exptl_absorpt_correction_T_min 0.6968
_exptl_absorpt_correction_type multi-scan
_exptl_absorpt_process_details '(SADABS; Sheldrick, 2003)'
_exptl_crystal_colour 'Light Pink'
_exptl_crystal_density_diffrn 2.296
_exptl_crystal_density_method 'not measured'
_exptl_crystal_description 'Triangle Plate'
_exptl_crystal_F_000 656
_exptl_crystal_size_max 0.15
_exptl_crystal_size_mid 0.10
_exptl_crystal_size_min 0.03
_refine_diff_density_max 0.343
_refine_diff_density_min -0.304
_refine_diff_density_rms 0.068
_refine_ls_extinction_method none
_refine_ls_goodness_of_fit_ref 0.644
_refine_ls_hydrogen_treatment constr
_refine_ls_matrix_type full
_refine_ls_number_parameters 84
_refine_ls_number_reflns 857
_refine_ls_number_restraints 0
_refine_ls_restrained_S_all 0.644
_refine_ls_R_factor_all 0.0227
_refine_ls_R_factor_gt 0.0201
_refine_ls_shift/su_max 0.001
_refine_ls_shift/su_mean 0.000
_refine_ls_structure_factor_coef Fsqd
_refine_ls_weighting_details 'calc w=1/[\s^2^(Fo^2^)+(0.1000P)^2^+0.3444P] where P=(Fo^2^+2Fc^2^)/3'
_refine_ls_weighting_scheme calc
_refine_ls_wR_factor_gt 0.0677
_refine_ls_wR_factor_ref 0.0727
_reflns_number_gt 800
_reflns_number_total 857
_reflns_threshold_expression >2sigma(I)
_cod_data_source_file c0dt00600a.txt
_cod_data_source_block arif39c2byc
_cod_depositor_comments
;
The following automatic conversions were performed:

'_symmetry_cell_setting' value 'Monoclinic' changed to 'monoclinic'
according to /home/saulius/struct/CIF-dictionaries/cif_core.dic
dictionary named 'cif_core.dic' version 2.4.2 from
2011-04-26.

'_exptl_absorpt_correction_type' value 'Multi-scan'
changed to 'multi-scan' according to
/home/saulius/struct/CIF-dictionaries/cif_core.dic dictionary named
'cif_core.dic' version 2.4.2 from 2011-04-26.

Automatic conversion script
Id: cif_fix_values 1891 2012-01-12 08:04:46Z andrius 

The following automatic conversions were performed:

'_refine_ls_hydrogen_treatment' value 'const' was replaced with the
value 'constr' as specified in the replacement file
'src/cod-tools/trunk/data/replacement-values/replacement_values.lst'.

Automatic conversion script
Id: cif_fix_values 5376 2017-05-30 11:51:03Z andrius 
;
_cod_original_cell_volume 971.88(10)
_cod_original_sg_symbol_H-M C2/c
_cod_database_code 7026689

loop_
_symmetry_equiv_pos_as_xyz
'x, y, z'
'-x, y, -z+1/2'
'x+1/2, y+1/2, z'
'-x+1/2, y+1/2, -z+1/2'
'-x, -y, -z'
'x, -y, z-1/2'
'-x+1/2, -y+1/2, -z'
'x+1/2, -y+1/2, z-1/2'

loop_
_atom_site_label
_atom_site_type_symbol
_atom_site_fract_x
_atom_site_fract_y
_atom_site_fract_z
_atom_site_U_iso_or_equiv
_atom_site_adp_type
_atom_site_occupancy
_atom_site_symmetry_multiplicity
_atom_site_calc_flag
_atom_site_refinement_flags
C5 C 1.0000 0.18137(15) 0.2500 0.0116(6) Uani 1 2 d S
O1 O 1.07679(16) 0.15164(8) 0.4761(3) 0.0212(4) Uani 1 1 d .
Mn1 Mn 0.65184(3) 0.445026(15) 0.12740(6) 0.00757(18) Uani 1 1 d .
O3 O 0.74899(14) 0.45970(8) -0.1624(3) 0.0097(3) Uani 1 1 d .
C6 C 0.80541(19) 0.40849(10) -0.2327(4) 0.0083(4) Uani 1 1 d .
C1 C 1.0000 0.25961(15) 0.2500 0.0114(6) Uani 1 2 d S
C4 C 1.0000 0.40384(15) 0.2500 0.0093(6) Uani 1 2 d S
H4 H 1.0000 0.4532 0.2500 0.011 Uiso 1 2 calc SR
C2 C 0.9112(2) 0.29567(11) 0.0077(4) 0.0101(4) Uani 1 1 d .
H2 H 0.8534 0.2710 -0.1594 0.012 Uiso 1 1 calc R
C3 C 0.9076(2) 0.36762(11) 0.0117(4) 0.0092(4) Uani 1 1 d .
F1 F 0.5000 0.48691(9) 0.2500 0.0096(4) Uani 1 2 d S
O2 O 0.78003(14) 0.39308(8) -0.4813(3) 0.0130(4) Uani 1 1 d .

loop_
_atom_site_aniso_label
_atom_site_aniso_U_11
_atom_site_aniso_U_22
_atom_site_aniso_U_33
_atom_site_aniso_U_23
_atom_site_aniso_U_13
_atom_site_aniso_U_12
C5 0.0118(14) 0.0102(15) 0.0119(14) 0.000 0.0042(12) 0.000
O1 0.0281(9) 0.0093(8) 0.0158(8) 0.0030(6) -0.0004(7) 0.0045(7)
Mn1 0.0094(3) 0.0063(3) 0.0068(3) -0.00074(10) 0.00336(17) -0.00029(10)
O3 0.0113(7) 0.0089(7) 0.0098(7) 0.0042(6) 0.0054(6) 0.0049(6)
C6 0.0064(9) 0.0082(10) 0.0107(10) -0.0008(8) 0.0039(8) -0.0035(8)
C1 0.0136(14) 0.0095(15) 0.0120(14) 0.000 0.0063(12) 0.000
C4 0.0094(14) 0.0085(14) 0.0108(13) 0.000 0.0052(11) 0.000
C2 0.0091(10) 0.0110(11) 0.0086(10) -0.0025(8) 0.0025(8) -0.0019(7)
C3 0.0090(10) 0.0118(11) 0.0081(10) -0.0001(8) 0.0049(8) 0.0013(8)
F1 0.0076(8) 0.0122(8) 0.0095(8) 0.000 0.0043(7) 0.000
O2 0.0165(8) 0.0127(8) 0.0078(7) 0.0005(6) 0.0032(6) 0.0038(6)

loop_
_atom_type_symbol
_atom_type_description
_atom_type_scat_dispersion_real
_atom_type_scat_dispersion_imag
_atom_type_scat_source
C C 0.0033 0.0016 'International Tables Vol C Tables 4.2.6.8 and 6.1.1.4'
H H 0.0000 0.0000 'International Tables Vol C Tables 4.2.6.8 and 6.1.1.4'
O O 0.0106 0.0060 'International Tables Vol C Tables 4.2.6.8 and 6.1.1.4'
Mn Mn 0.3368 0.7283 'International Tables Vol C Tables 4.2.6.8 and 6.1.1.4'
F F 0.0171 0.0103 'International Tables Vol C Tables 4.2.6.8 and 6.1.1.4'

loop_
_geom_angle_atom_site_label_1
_geom_angle_atom_site_label_2
_geom_angle_atom_site_label_3
_geom_angle
_geom_angle_site_symmetry_1
_geom_angle_site_symmetry_3
O1 C5 O1 125.4(3) 2_755 .
O1 C5 C1 117.29(14) 2_755 .
O1 C5 C1 117.29(14) . .
C5 O1 Mn1 140.44(16) . 8_556
O1 Mn1 F1 103.45(6) 8_455 .
O1 Mn1 O2 85.82(6) 8_455 1_556
F1 Mn1 O2 98.60(4) . 1_556
O1 Mn1 O3 172.51(6) 8_455 6_566
F1 Mn1 O3 78.06(5) . 6_566
O2 Mn1 O3 86.70(6) 1_556 6_566
O1 Mn1 O3 94.42(6) 8_455 .
F1 Mn1 O3 143.54(5) . .
O2 Mn1 O3 114.37(5) 1_556 .
O3 Mn1 O3 88.32(5) 6_566 .
O1 Mn1 F1 99.76(6) 8_455 5_665
F1 Mn1 F1 72.359(15) . 5_665
O2 Mn1 F1 170.21(5) 1_556 5_665
O3 Mn1 F1 87.70(5) 6_566 5_665
O3 Mn1 F1 73.45(4) . 5_665
C6 O3 Mn1 133.45(13) . 6_565
C6 O3 Mn1 121.25(13) . .
Mn1 O3 Mn1 100.92(6) 6_565 .
O2 C6 O3 124.17(18) . .
O2 C6 C3 120.89(19) . .
O3 C6 C3 114.93(17) . .
C2 C1 C2 120.3(3) 2_755 .
C2 C1 C5 119.84(13) 2_755 .
C2 C1 C5 119.84(13) . .
C3 C4 C3 120.1(3) . 2_755
C3 C4 H4 120.0 . .
C3 C4 H4 120.0 2_755 .
C3 C2 C1 119.75(19) . .
C3 C2 H2 120.1 . .
C1 C2 H2 120.1 . .
C2 C3 C4 119.91(19) . .
C2 C3 C6 121.84(18) . .
C4 C3 C6 118.24(19) . .
Mn1 F1 Mn1 135.93(8) 2_655 .
Mn1 F1 Mn1 107.641(15) 2_655 6_566
Mn1 F1 Mn1 96.721(16) . 6_566
Mn1 F1 Mn1 96.721(16) 2_655 5_665
Mn1 F1 Mn1 107.641(15) . 5_665
Mn1 F1 Mn1 111.90(7) 6_566 5_665
C6 O2 Mn1 129.90(14) . 1_554

loop_
_geom_bond_atom_site_label_1
_geom_bond_atom_site_label_2
_geom_bond_distance
_geom_bond_site_symmetry_2
C5 O1 1.248(2) 2_755
C5 O1 1.248(2) .
C5 C1 1.506(4) .
O1 Mn1 2.0456(15) 8_556
Mn1 O1 2.0456(15) 8_455
Mn1 F1 2.1489(7) .
Mn1 O2 2.1519(14) 1_556
Mn1 O3 2.1598(14) 6_566
Mn1 O3 2.1932(14) .
Mn1 F1 2.3398(10) 5_665
O3 C6 1.290(2) .
O3 Mn1 2.1598(14) 6_565
C6 O2 1.239(2) .
C6 C3 1.496(3) .
C1 C2 1.395(3) 2_755
C1 C2 1.395(3) .
C4 C3 1.396(2) .
C4 C3 1.396(2) 2_755
C4 H4 0.9500 .
C2 C3 1.386(3) .
C2 H2 0.9500 .
F1 Mn1 2.1489(7) 2_655
F1 Mn1 2.3398(10) 6_566
F1 Mn1 2.3398(10) 5_665
O2 Mn1 2.1519(14) 1_554
